data_4104404
loop_
_publ_author_name
'Brian A. Wong'
'Simone Friedle'
'Stephen J. Lippard'

_publ_contact_author Stephen_J_Lippard
_publ_contact_author_email lippard@mit.edu
_publ_section_title
;
 Solution and Fluorescence Properties of Symmetric
 Dipicolylamine-Containing Dichlorofluorescein-Based Zn2+ Sensors
;
_journal_name_full 'Journal of the American Chemical Society'
_journal_page_first 7142
_journal_page_last 7152
_journal_paper_doi 10.1021/ja900980u
_journal_volume 131
_journal_year 2009
_chemical_formula_moiety (C30H32N2O5Cl2)
_chemical_formula_sum 'C30 H31 Cl2 N2 O5'
_chemical_formula_weight 570.47
_chemical_name_common DEA-DCF
_space_group_IT_number 2
_symmetry_cell_setting triclinic
_symmetry_space_group_name_Hall '-P 1'
_symmetry_space_group_name_H-M 'P -1'
_atom_sites_solution_hydrogens geom
_atom_sites_solution_primary direct
_atom_sites_solution_secondary difmap
_audit_creation_method SHELXL-97
_cell_angle_alpha 90.430(3)
_cell_angle_beta 111.283(3)
_cell_angle_gamma 111.419(3)
_cell_formula_units_Z 2
_cell_length_a 10.521(2)
_cell_length_b 11.825(3)
_cell_length_c 12.749(3)
_cell_measurement_reflns_used 4518
_cell_measurement_temperature 476(2)
_cell_measurement_theta_max 0.00
_cell_measurement_theta_min 0.00
_cell_volume 1357.8(5)
_computing_cell_refinement 'Bruker SAINT'
_computing_data_collection 'Bruker APEX2'
_computing_data_reduction 'Bruker SAINT'
_computing_molecular_graphics 'Bruker SHELXTL'
_computing_publication_material 'Bruker SHELXTL'
_computing_structure_refinement 'SHELXL-97 (Sheldrick, 2008)'
_computing_structure_solution 'SHELXS-97 (Sheldrick, 2008)'
_diffrn_ambient_temperature 476(2)
_diffrn_measured_fraction_theta_full 0.995
_diffrn_measured_fraction_theta_max 0.995
_diffrn_measurement_device_type 'Bruker APEX-II CCD'
_diffrn_measurement_method '\f and \w scans'
_diffrn_radiation_monochromator graphite
_diffrn_radiation_source 'fine-focus sealed tube'
_diffrn_radiation_type MoK\a
_diffrn_radiation_wavelength 0.71073
_diffrn_reflns_av_R_equivalents 0.0355
_diffrn_reflns_av_sigmaI/netI 0.0347
_diffrn_reflns_limit_h_max 12
_diffrn_reflns_limit_h_min -13
_diffrn_reflns_limit_k_max 14
_diffrn_reflns_limit_k_min -14
_diffrn_reflns_limit_l_max 15
_diffrn_reflns_limit_l_min -15
_diffrn_reflns_number 21002
_diffrn_reflns_theta_full 26.37
_diffrn_reflns_theta_max 26.37
_diffrn_reflns_theta_min 2.30
_exptl_absorpt_coefficient_mu 0.283
_exptl_absorpt_correction_T_max 0.9722
_exptl_absorpt_correction_T_min 0.9588
_exptl_absorpt_correction_type empirical
_exptl_absorpt_process_details SADABS
_exptl_crystal_colour colorless
_exptl_crystal_density_diffrn 1.398
_exptl_crystal_density_method 'not measured'
_exptl_crystal_description block
_exptl_crystal_F_000 600
_exptl_crystal_size_max 0.15
_exptl_crystal_size_mid 0.15
_exptl_crystal_size_min 0.10
_refine_diff_density_max 0.825
_refine_diff_density_min -0.718
_refine_diff_density_rms 0.069
_refine_ls_extinction_method none
_refine_ls_goodness_of_fit_ref 1.060
_refine_ls_hydrogen_treatment mixed
_refine_ls_matrix_type full
_refine_ls_number_parameters 360
_refine_ls_number_reflns 5524
_refine_ls_number_restraints 0
_refine_ls_restrained_S_all 1.060
_refine_ls_R_factor_all 0.0581
_refine_ls_R_factor_gt 0.0477
_refine_ls_shift/su_max 0.001
_refine_ls_shift/su_mean 0.000
_refine_ls_structure_factor_coef Fsqd
_refine_ls_weighting_details 'calc w=1/[\s^2^(Fo^2^)+(0.0578P)^2^+1.0616P] where P=(Fo^2^+2Fc^2^)/3'
_refine_ls_weighting_scheme calc
_refine_ls_wR_factor_gt 0.1167
_refine_ls_wR_factor_ref 0.1234
_reflns_number_gt 4670
_reflns_number_total 5524
_reflns_threshold_expression >2sigma(I)
_cod_data_source_file ja900980u_si_003.cif
_cod_data_source_block sf
_cod_database_code 4104404

loop_
_symmetry_equiv_pos_as_xyz
'x, y, z'
'-x, -y, -z'

loop_
_atom_site_label
_atom_site_type_symbol
_atom_site_fract_x
_atom_site_fract_y
_atom_site_fract_z
_atom_site_U_iso_or_equiv
_atom_site_adp_type
_atom_site_occupancy
_atom_site_symmetry_multiplicity
_atom_site_calc_flag
_atom_site_refinement_flags
Cl1 Cl 0.28152(6) 0.92835(5) 0.50258(5) 0.02272(14) Uani 1 1 d .
Cl2 Cl 0.72500(7) 1.64643(5) 0.11629(5) 0.02932(16) Uani 1 1 d .
O1 O 0.48087(19) 1.11506(14) 0.70607(13) 0.0228(3) Uani 1 1 d .
H1 H 0.565(4) 1.176(3) 0.754(3) 0.068(11) Uiso 1 1 d .
O2 O 0.62390(16) 1.44899(12) 0.51244(12) 0.0174(3) Uani 1 1 d .
O3 O 0.89255(18) 1.76262(14) 0.35498(14) 0.0233(4) Uani 1 1 d .
H3 H 0.942(3) 1.779(3) 0.423(3) 0.038(8) Uiso 1 1 d .
O4 O 0.29088(16) 1.32279(13) 0.25080(12) 0.0203(3) Uani 1 1 d .
O5 O 0.07299(19) 1.25839(18) 0.10186(14) 0.0353(4) Uani 1 1 d .
N1 N 0.7268(2) 1.30465(17) 0.80451(15) 0.0216(4) Uani 1 1 d .
N2 N 0.99830(19) 1.74952(15) 0.57487(15) 0.0167(4) Uani 1 1 d .
C1 C 0.6733(3) 1.3400(3) 0.9731(2) 0.0431(7) Uani 1 1 d .
H1A H 0.7187 1.3829 1.0500 0.065 Uiso 1 1 calc R
H1B H 0.6305 1.2530 0.9730 0.065 Uiso 1 1 calc R
H1C H 0.5970 1.3664 0.9282 0.065 Uiso 1 1 calc R
C2 C 0.7892(3) 1.3678(2) 0.92304(19) 0.0287(5) Uani 1 1 d .
H2A H 0.8336 1.4560 0.9248 0.034 Uiso 1 1 calc R
H2B H 0.8670 1.3425 0.9696 0.034 Uiso 1 1 calc R
C3 C 0.8424(3) 1.2890(2) 0.7729(2) 0.0248(5) Uani 1 1 d .
H3A H 0.9327 1.3631 0.8045 0.030 Uiso 1 1 calc R
H3B H 0.8096 1.2782 0.6905 0.030 Uiso 1 1 calc R
C4 C 0.8759(3) 1.1802(2) 0.8153(2) 0.0282(5) Uani 1 1 d .
H4A H 0.9510 1.1737 0.7928 0.042 Uiso 1 1 calc R
H4B H 0.7873 1.1064 0.7830 0.042 Uiso 1 1 calc R
H4C H 0.9105 1.1912 0.8969 0.042 Uiso 1 1 calc R
C5 C 0.6485(2) 1.36949(19) 0.72266(17) 0.0199(4) Uani 1 1 d .
H5A H 0.7205 1.4429 0.7121 0.024 Uiso 1 1 calc R
H5B H 0.5885 1.3943 0.7527 0.024 Uiso 1 1 calc R
C6 C 1.0451(3) 1.9588(2) 0.6595(2) 0.0325(6) Uani 1 1 d .
H6A H 1.0974 2.0164 0.7293 0.049 Uiso 1 1 calc R
H6B H 0.9405 1.9384 0.6346 0.049 Uiso 1 1 calc R
H6C H 1.0785 1.9949 0.6021 0.049 Uiso 1 1 calc R
C7 C 1.0750(2) 1.84373(19) 0.67891(18) 0.0209(5) Uani 1 1 d .
H7A H 1.1810 1.8654 0.7058 0.025 Uiso 1 1 calc R
H7B H 1.0430 1.8089 0.7381 0.025 Uiso 1 1 calc R
C8 C 1.0698(3) 1.6612(2) 0.58488(19) 0.0225(5) Uani 1 1 d .
H8A H 1.1164 1.6541 0.5371 0.027 Uiso 1 1 calc R
C9 C 1.0626(3) 1.5828(3) 0.6773(2) 0.0380(6) Uani 1 1 d .
H9A H 1.1119 1.5288 0.6766 0.057 Uiso 1 1 calc R
H9B H 0.9607 1.5348 0.6639 0.057 Uiso 1 1 calc R
H9C H 1.1107 1.6350 0.7502 0.057 Uiso 1 1 calc R
C10 C 0.8388(2) 1.68668(19) 0.55071(18) 0.0181(4) Uani 1 1 d .
H10A H 0.7985 1.7478 0.5545 0.022 Uiso 1 1 calc R
H10B H 0.8265 1.6360 0.6087 0.022 Uiso 1 1 calc R
C11 C 0.5386(2) 1.32617(18) 0.50530(17) 0.0158(4) Uani 1 1 d .
C12 C 0.5505(2) 1.28521(19) 0.60947(17) 0.0165(4) Uani 1 1 d .
C13 C 0.4692(2) 1.16046(19) 0.60860(18) 0.0169(4) Uani 1 1 d .
C14 C 0.3788(2) 1.08295(18) 0.50397(18) 0.0168(4) Uani 1 1 d .
C15 C 0.3675(2) 1.12599(19) 0.40279(18) 0.0173(4) Uani 1 1 d .
H15A H 0.3058 1.0725 0.3343 0.021 Uiso 1 1 calc R
C16 C 0.4477(2) 1.24963(19) 0.40161(17) 0.0163(4) Uani 1 1 d .
C17 C 0.4304(2) 1.29852(19) 0.29113(18) 0.0181(4) Uani 1 1 d .
C18 C 0.5567(2) 1.41955(18) 0.30796(17) 0.0163(4) Uani 1 1 d .
C19 C 0.5829(2) 1.47044(19) 0.21530(17) 0.0178(4) Uani 1 1 d .
H19A H 0.5255 1.4264 0.1419 0.021 Uiso 1 1 calc R
C20 C 0.6926(2) 1.58482(19) 0.23198(18) 0.0189(4) Uani 1 1 d .
C21 C 0.7812(2) 1.65381(18) 0.34141(18) 0.0175(4) Uani 1 1 d .
C22 C 0.7528(2) 1.60674(18) 0.43452(17) 0.0161(4) Uani 1 1 d .
C23 C 0.6429(2) 1.48980(18) 0.41614(17) 0.0158(4) Uani 1 1 d .
C24 C 0.3971(2) 1.20416(19) 0.19472(18) 0.0189(4) Uani 1 1 d .
C25 C 0.4820(3) 1.1405(2) 0.18595(19) 0.0229(5) Uani 1 1 d .
H25A H 0.5755 1.1572 0.2422 0.027 Uiso 1 1 calc R
C26 C 0.4234(3) 1.0521(2) 0.0916(2) 0.0279(5) Uani 1 1 d .
H26A H 0.4773 1.0074 0.0846 0.034 Uiso 1 1 calc R
C27 C 0.2833(3) 1.0282(2) 0.0058(2) 0.0304(6) Uani 1 1 d .
H27A H 0.2465 0.9690 -0.0579 0.036 Uiso 1 1 calc R
C28 C 0.2004(3) 1.0908(2) 0.01461(19) 0.0267(5) Uani 1 1 d .
H28A H 0.1076 1.0752 -0.0422 0.032 Uiso 1 1 calc R
C29 C 0.2591(3) 1.1786(2) 0.11130(18) 0.0220(5) Uani 1 1 d .
C30 C 0.1933(2) 1.2539(2) 0.14793(18) 0.0214(5) Uani 1 1 d .

loop_
_atom_site_aniso_label
_atom_site_aniso_U_11
_atom_site_aniso_U_22
_atom_site_aniso_U_33
_atom_site_aniso_U_23
_atom_site_aniso_U_13
_atom_site_aniso_U_12
Cl1 0.0244(3) 0.0156(2) 0.0240(3) 0.0053(2) 0.0103(2) 0.0026(2)
Cl2 0.0310(3) 0.0295(3) 0.0179(3) 0.0085(2) 0.0099(2) 0.0011(2)
O1 0.0274(9) 0.0215(8) 0.0159(8) 0.0068(6) 0.0077(7) 0.0065(7)
O2 0.0209(8) 0.0141(7) 0.0122(7) 0.0020(6) 0.0052(6) 0.0030(6)
O3 0.0241(9) 0.0174(8) 0.0195(8) 0.0037(6) 0.0067(7) 0.0006(7)
O4 0.0187(8) 0.0234(8) 0.0182(7) 0.0026(6) 0.0055(6) 0.0094(6)
O5 0.0247(9) 0.0509(11) 0.0258(9) 0.0025(8) 0.0007(7) 0.0195(9)
N1 0.0254(10) 0.0216(9) 0.0131(9) 0.0029(7) 0.0037(8) 0.0082(8)
N2 0.0149(9) 0.0143(8) 0.0173(9) -0.0004(7) 0.0047(7) 0.0037(7)
C1 0.0547(19) 0.0548(18) 0.0243(13) 0.0008(12) 0.0166(13) 0.0255(15)
C2 0.0362(14) 0.0281(12) 0.0157(11) 0.0008(9) 0.0029(10) 0.0134(11)
C3 0.0214(12) 0.0293(12) 0.0214(11) 0.0062(9) 0.0073(9) 0.0087(10)
C4 0.0305(13) 0.0289(12) 0.0253(12) 0.0036(10) 0.0094(10) 0.0134(11)
C5 0.0255(12) 0.0177(10) 0.0145(10) 0.0031(8) 0.0056(9) 0.0086(9)
C6 0.0341(14) 0.0226(12) 0.0316(13) -0.0054(10) 0.0031(11) 0.0113(11)
C7 0.0204(11) 0.0176(10) 0.0188(11) -0.0005(8) 0.0052(9) 0.0038(9)
C8 0.0236(12) 0.0219(11) 0.0261(12) 0.0025(9) 0.0118(10) 0.0115(9)
C9 0.0514(17) 0.0385(15) 0.0374(15) 0.0156(12) 0.0187(13) 0.0307(14)
C10 0.0191(11) 0.0159(10) 0.0186(10) 0.0009(8) 0.0087(9) 0.0050(8)
C11 0.0154(10) 0.0138(9) 0.0185(10) 0.0031(8) 0.0067(8) 0.0059(8)
C12 0.0147(10) 0.0188(10) 0.0155(10) 0.0025(8) 0.0048(8) 0.0072(8)
C13 0.0172(10) 0.0188(10) 0.0163(10) 0.0050(8) 0.0073(8) 0.0082(8)
C14 0.0140(10) 0.0140(9) 0.0218(11) 0.0039(8) 0.0080(9) 0.0040(8)
C15 0.0164(10) 0.0177(10) 0.0155(10) 0.0000(8) 0.0042(8) 0.0063(8)
C16 0.0152(10) 0.0177(10) 0.0143(10) 0.0027(8) 0.0049(8) 0.0057(8)
C17 0.0168(11) 0.0191(10) 0.0161(10) 0.0028(8) 0.0045(8) 0.0066(9)
C18 0.0159(10) 0.0154(9) 0.0154(10) 0.0026(8) 0.0038(8) 0.0062(8)
C19 0.0180(11) 0.0198(10) 0.0131(10) 0.0020(8) 0.0033(8) 0.0076(9)
C20 0.0212(11) 0.0216(10) 0.0162(10) 0.0083(8) 0.0090(9) 0.0092(9)
C21 0.0173(11) 0.0159(10) 0.0203(10) 0.0052(8) 0.0076(9) 0.0072(8)
C22 0.0164(10) 0.0154(9) 0.0165(10) 0.0015(8) 0.0048(8) 0.0078(8)
C23 0.0180(10) 0.0169(10) 0.0144(10) 0.0051(8) 0.0071(8) 0.0081(8)
C24 0.0220(11) 0.0160(10) 0.0150(10) 0.0026(8) 0.0086(9) 0.0021(9)
C25 0.0210(11) 0.0236(11) 0.0229(11) 0.0035(9) 0.0073(9) 0.0089(9)
C26 0.0398(15) 0.0264(12) 0.0251(12) 0.0047(10) 0.0173(11) 0.0168(11)
C27 0.0407(15) 0.0260(12) 0.0194(11) -0.0018(9) 0.0105(11) 0.0090(11)
C28 0.0300(13) 0.0243(11) 0.0155(11) 0.0022(9) 0.0027(10) 0.0058(10)
C29 0.0239(12) 0.0216(11) 0.0164(10) 0.0058(9) 0.0070(9) 0.0056(9)
C30 0.0207(11) 0.0236(11) 0.0167(10) 0.0050(9) 0.0059(9) 0.0067(9)

loop_
_atom_type_symbol
_atom_type_description
_atom_type_scat_dispersion_real
_atom_type_scat_dispersion_imag
_atom_type_scat_source
C C 0.0033 0.0016 'International Tables Vol C Tables 4.2.6.8 and 6.1.1.4'
H H 0.0000 0.0000 'International Tables Vol C Tables 4.2.6.8 and 6.1.1.4'
N N 0.0061 0.0033 'International Tables Vol C Tables 4.2.6.8 and 6.1.1.4'
O O 0.0106 0.0060 'International Tables Vol C Tables 4.2.6.8 and 6.1.1.4'
Cl Cl 0.1484 0.1585 'International Tables Vol C Tables 4.2.6.8 and 6.1.1.4'

loop_
_geom_angle_atom_site_label_1
_geom_angle_atom_site_label_2
_geom_angle_atom_site_label_3
_geom_angle
C13 O1 H1 99(2)
C23 O2 C11 118.58(16)
C21 O3 H3 104(2)
C30 O4 C17 110.93(16)
C2 N1 C3 111.51(18)
C2 N1 C5 111.61(17)
C3 N1 C5 110.72(17)
C10 N2 C8 111.59(16)
C10 N2 C7 110.92(16)
C8 N2 C7 110.79(16)
C2 C1 H1A 109.5
C2 C1 H1B 109.5
H1A C1 H1B 109.5
C2 C1 H1C 109.5
H1A C1 H1C 109.5
H1B C1 H1C 109.5
N1 C2 C1 112.3(2)
N1 C2 H2A 109.1
C1 C2 H2A 109.1
N1 C2 H2B 109.1
C1 C2 H2B 109.1
H2A C2 H2B 107.9
N1 C3 C4 112.46(19)
N1 C3 H3A 109.1
C4 C3 H3A 109.1
N1 C3 H3B 109.1
C4 C3 H3B 109.1
H3A C3 H3B 107.8
C3 C4 H4A 109.5
C3 C4 H4B 109.5
H4A C4 H4B 109.5
C3 C4 H4C 109.5
H4A C4 H4C 109.5
H4B C4 H4C 109.5
N1 C5 C12 109.74(17)
N1 C5 H5A 109.7
C12 C5 H5A 109.7
N1 C5 H5B 109.7
C12 C5 H5B 109.7
H5A C5 H5B 108.2
C7 C6 H6A 109.5
C7 C6 H6B 109.5
H6A C6 H6B 109.5
C7 C6 H6C 109.5
H6A C6 H6C 109.5
H6B C6 H6C 109.5
N2 C7 C6 113.01(18)
N2 C7 H7A 109.0
C6 C7 H7A 109.0
N2 C7 H7B 109.0
C6 C7 H7B 109.0
H7A C7 H7B 107.8
N2 C8 C9 116.05(19)
N2 C8 H8A 122.0
C9 C8 H8A 122.0
C8 C9 H9A 109.5
C8 C9 H9B 109.5
H9A C9 H9B 109.5
C8 C9 H9C 109.5
H9A C9 H9C 109.5
H9B C9 H9C 109.5
N2 C10 C22 112.05(17)
N2 C10 H10A 109.2
C22 C10 H10A 109.2
N2 C10 H10B 109.2
C22 C10 H10B 109.2
H10A C10 H10B 107.9
O2 C11 C16 121.97(18)
O2 C11 C12 115.45(18)
C16 C11 C12 122.58(19)
C11 C12 C13 118.49(19)
C11 C12 C5 122.46(18)
C13 C12 C5 119.05(18)
O1 C13 C14 120.03(19)
O1 C13 C12 121.04(19)
C14 C13 C12 118.90(18)
C15 C14 C13 121.42(19)
C15 C14 Cl1 119.53(16)
C13 C14 Cl1 119.03(16)
C14 C15 C16 120.66(19)
C14 C15 H15A 119.7
C16 C15 H15A 119.7
C11 C16 C15 117.94(18)
C11 C16 C17 121.15(18)
C15 C16 C17 120.86(18)
C16 C17 C18 110.91(17)
C16 C17 C24 113.02(17)
C18 C17 C24 115.31(18)
C16 C17 O4 108.25(16)
C18 C17 O4 106.84(16)
C24 C17 O4 101.68(16)
C23 C18 C19 117.85(19)
C23 C18 C17 120.45(18)
C19 C18 C17 121.44(18)
C20 C19 C18 120.51(19)
C20 C19 H19A 119.7
C18 C19 H19A 119.7
C19 C20 C21 121.32(19)
C19 C20 Cl2 120.06(16)
C21 C20 Cl2 118.62(16)
O3 C21 C22 121.40(19)
O3 C21 C20 119.58(19)
C22 C21 C20 119.01(19)
C23 C22 C21 118.75(19)
C23 C22 C10 122.43(18)
C21 C22 C10 118.78(18)
O2 C23 C22 115.21(18)
O2 C23 C18 122.31(18)
C22 C23 C18 122.47(19)
C29 C24 C25 120.6(2)
C29 C24 C17 110.63(19)
C25 C24 C17 128.7(2)
C26 C25 C24 118.0(2)
C26 C25 H25A 121.0
C24 C25 H25A 121.0
C25 C26 C27 121.0(2)
C25 C26 H26A 119.5
C27 C26 H26A 119.5
C28 C27 C26 120.9(2)
C28 C27 H27A 119.6
C26 C27 H27A 119.6
C27 C28 C29 117.9(2)
C27 C28 H28A 121.0
C29 C28 H28A 121.0
C24 C29 C28 121.7(2)
C24 C29 C30 107.94(19)
C28 C29 C30 130.3(2)
O5 C30 O4 121.1(2)
O5 C30 C29 130.1(2)
O4 C30 C29 108.81(18)

loop_
_geom_bond_atom_site_label_1
_geom_bond_atom_site_label_2
_geom_bond_distance
Cl1 C14 1.735(2)
Cl2 C20 1.739(2)
O1 C13 1.340(2)
O1 H1 0.90(4)
O2 C23 1.377(2)
O2 C11 1.382(2)
O3 C21 1.344(3)
O3 H3 0.81(3)
O4 C30 1.354(3)
O4 C17 1.504(2)
O5 C30 1.208(3)
N1 C2 1.475(3)
N1 C3 1.482(3)
N1 C5 1.485(3)
N2 C10 1.475(3)
N2 C8 1.476(3)
N2 C7 1.482(3)
C1 C2 1.509(4)
C1 H1A 0.9600
C1 H1B 0.9600
C1 H1C 0.9600
C2 H2A 0.9700
C2 H2B 0.9700
C3 C4 1.508(3)
C3 H3A 0.9700
C3 H3B 0.9700
C4 H4A 0.9600
C4 H4B 0.9600
C4 H4C 0.9600
C5 C12 1.512(3)
C5 H5A 0.9700
C5 H5B 0.9700
C6 C7 1.507(3)
C6 H6A 0.9600
C6 H6B 0.9600
C6 H6C 0.9600
C7 H7A 0.9700
C7 H7B 0.9700
C8 C9 1.511(3)
C8 H8A 0.9300
C9 H9A 0.9600
C9 H9B 0.9600
C9 H9C 0.9600
C10 C22 1.512(3)
C10 H10A 0.9700
C10 H10B 0.9700
C11 C16 1.383(3)
C11 C12 1.395(3)
C12 C13 1.407(3)
C13 C14 1.396(3)
C14 C15 1.371(3)
C15 C16 1.400(3)
C15 H15A 0.9300
C16 C17 1.501(3)
C17 C18 1.503(3)
C17 C24 1.503(3)
C18 C23 1.392(3)
C18 C19 1.400(3)
C19 C20 1.373(3)
C19 H19A 0.9300
C20 C21 1.402(3)
C21 C22 1.398(3)
C22 C23 1.391(3)
C24 C29 1.373(3)
C24 C25 1.392(3)
C25 C26 1.375(3)
C25 H25A 0.9300
C26 C27 1.403(4)
C26 H26A 0.9300
C27 C28 1.364(4)
C27 H27A 0.9300
C28 C29 1.393(3)
C28 H28A 0.9300
C29 C30 1.473(3)

loop_
_geom_hbond_atom_site_label_D
_geom_hbond_atom_site_label_H
_geom_hbond_atom_site_label_A
_geom_hbond_distance_DH
_geom_hbond_distance_HA
_geom_hbond_distance_DA
_geom_hbond_angle_DHA
O1 H1 N1 0.90(4) 1.71(4) 2.580(3) 162(3)
O3 H3 N2 0.81(3) 1.88(3) 2.644(2) 156(3)

loop_
_cod_related_entry_id
_cod_related_entry_database
_cod_related_entry_code
1 ChemSpider 30660173
